data_1508176
loop_
_publ_author_name
'Moerdyk, Jonathan P.'
'Bielawski, Christopher W.'

_publ_section_title
;
 Diamidocarbenes as versatile and reversible [2 + 1] cycloaddition
 reagents.
;
_journal_issue 4
_journal_name_full 'Nature chemistry'
_journal_page_first 275
_journal_page_last 280
_journal_paper_doi 10.1038/nchem.1267
_journal_volume 4
_journal_year 2012
_chemical_formula_moiety trans-4,8-Mes2-6,6-dimethyl-1,2-diphenyl-4,8-diazaspiro[2.5]octane-5,7-dione
_chemical_formula_sum 'C38 H40 N2 O2'
_chemical_formula_weight 556.72
_chemical_name_common 6MesDACStilbene
_chemical_name_systematic
; 
 ? 
;
_space_group_IT_number 14
_symmetry_cell_setting monoclinic
_symmetry_space_group_name_Hall '-P 2yn'
_symmetry_space_group_name_H-M 'P 1 21/n 1'
_atom_sites_solution_hydrogens geom
_atom_sites_solution_primary direct
_atom_sites_solution_secondary difmap
_audit_creation_method SHELXL-97
_cell_angle_alpha 90.00
_cell_angle_beta 94.5760(7)
_cell_angle_gamma 90.00
_cell_formula_units_Z 8
_cell_length_a 10.8230(2)
_cell_length_b 16.6860(3)
_cell_length_c 34.9640(5)
_cell_measurement_temperature 120(2)
_cell_volume 6294.11(19)
_computing_cell_refinement 'CrystalClear (Rigaku Inc., 2008)'
_computing_data_collection 'CrystalClear (Rigaku Inc., 2008)'
_computing_data_reduction 'CrystalClear (Rigaku Inc., 2008)'
_computing_structure_refinement 'SHELXL-97 (Sheldrick, 1997)'
_computing_structure_solution 'SHELXS-97 (Sheldrick, 1990)'
_diffrn_ambient_temperature 120(2)
_diffrn_measured_fraction_theta_full 0.993
_diffrn_measured_fraction_theta_max 0.993
_diffrn_measurement_device_type 'CCD area detector'
_diffrn_measurement_method 'phi and omega scans'
_diffrn_radiation_monochromator graphite
_diffrn_radiation_source 'fine-focus sealed tube'
_diffrn_radiation_type MoK\a
_diffrn_radiation_wavelength 0.71073
_diffrn_reflns_av_R_equivalents 0.0456
_diffrn_reflns_av_sigmaI/netI 0.0617
_diffrn_reflns_limit_h_max 14
_diffrn_reflns_limit_h_min -14
_diffrn_reflns_limit_k_max 21
_diffrn_reflns_limit_k_min -20
_diffrn_reflns_limit_l_max 45
_diffrn_reflns_limit_l_min -45
_diffrn_reflns_number 26311
_diffrn_reflns_theta_full 27.48
_diffrn_reflns_theta_max 27.48
_diffrn_reflns_theta_min 2.94
_exptl_absorpt_coefficient_mu 0.072
_exptl_absorpt_correction_type none
_exptl_absorpt_process_details none
_exptl_crystal_colour colorless
_exptl_crystal_density_diffrn 1.175
_exptl_crystal_density_method 'not measured'
_exptl_crystal_description prisms
_exptl_crystal_F_000 2384
_exptl_crystal_size_max 0.23
_exptl_crystal_size_mid 0.19
_exptl_crystal_size_min 0.16
_refine_diff_density_max 0.242
_refine_diff_density_min -0.262
_refine_diff_density_rms 0.058
_refine_ls_extinction_method none
_refine_ls_goodness_of_fit_ref 1.006
_refine_ls_hydrogen_treatment constr
_refine_ls_matrix_type full
_refine_ls_number_parameters 775
_refine_ls_number_reflns 14329
_refine_ls_number_restraints 0
_refine_ls_restrained_S_all 1.006
_refine_ls_R_factor_all 0.1126
_refine_ls_R_factor_gt 0.0577
_refine_ls_shift/su_max 0.049
_refine_ls_shift/su_mean 0.001
_refine_ls_structure_factor_coef Fsqd
_refine_ls_weighting_details 'calc w=1/[\s^2^(Fo^2^)+(0.0698P)^2^+3.6543P] where P=(Fo^2^+2Fc^2^)/3'
_refine_ls_weighting_scheme calc
_refine_ls_wR_factor_gt 0.1308
_refine_ls_wR_factor_ref 0.1680
_reflns_number_gt 8900
_reflns_number_total 14329
_reflns_threshold_expression >2sigma(I)
_cod_data_source_file nchem.1267-s4.cif
_cod_data_source_block DACStilbene/2k
_cod_depositor_comments
;
The following automatic conversions were performed:

'_symmetry_cell_setting' value 'Monoclinic' changed to 'monoclinic'
according to /home/saulius/struct/CIF-dictionaries/cif_core.dic
dictionary named 'cif_core.dic' version 2.4.1 from 2010-06-29.

Automatic conversion script
Id: cif_fix_values 1891 2012-01-12 08:04:46Z andrius 
;
_cod_original_sg_symbol_H-M P21/n
_cod_database_code 1508176

loop_
_symmetry_equiv_pos_as_xyz
'x, y, z'
'-x+1/2, y+1/2, -z+1/2'
'-x, -y, -z'
'x-1/2, -y-1/2, z-1/2'

loop_
_atom_site_label
_atom_site_type_symbol
_atom_site_fract_x
_atom_site_fract_y
_atom_site_fract_z
_atom_site_U_iso_or_equiv
_atom_site_adp_type
_atom_site_occupancy
_atom_site_symmetry_multiplicity
_atom_site_calc_flag
_atom_site_refinement_flags
N1 N 0.31253(15) 0.26657(10) 0.49857(5) 0.0295(4) Uani 1 1 d .
C1 C 0.18020(18) 0.25605(12) 0.48796(6) 0.0273(4) Uani 1 1 d .
O1 O 0.48180(14) 0.34590(10) 0.50279(5) 0.0499(4) Uani 1 1 d .
N2 N 0.14130(15) 0.29850(10) 0.45225(5) 0.0290(4) Uani 1 1 d .
C2 C 0.37390(19) 0.33580(13) 0.49109(6) 0.0340(5) Uani 1 1 d .
O2 O 0.17148(15) 0.39779(10) 0.40993(4) 0.0445(4) Uani 1 1 d .
N3 N -0.08769(15) 0.29232(10) 0.73316(5) 0.0308(4) Uani 1 1 d .
O3 O 0.08302(15) 0.34507(10) 0.76517(5) 0.0466(4) Uani 1 1 d .
C3 C 0.30130(19) 0.40044(13) 0.46867(6) 0.0334(5) Uani 1 1 d .
N4 N -0.28113(16) 0.36651(10) 0.73016(5) 0.0322(4) Uani 1 1 d .
O4 O -0.26966(15) 0.49433(9) 0.75164(5) 0.0444(4) Uani 1 1 d .
C4 C 0.20099(19) 0.36575(13) 0.44081(6) 0.0326(5) Uani 1 1 d .
C5 C 0.3901(2) 0.45145(14) 0.44710(7) 0.0434(6) Uani 1 1 d .
H5A H 0.4346 0.4177 0.4307 0.065 Uiso 1 1 calc R
H5B H 0.4476 0.4780 0.4652 0.065 Uiso 1 1 calc R
H5C H 0.3438 0.4907 0.4318 0.065 Uiso 1 1 calc R
C6 C 0.2372(2) 0.45165(13) 0.49821(6) 0.0375(5) Uani 1 1 d .
H6A H 0.2989 0.4744 0.5163 0.056 Uiso 1 1 calc R
H6B H 0.1823 0.4185 0.5115 0.056 Uiso 1 1 calc R
H6C H 0.1908 0.4939 0.4851 0.056 Uiso 1 1 calc R
C7 C 0.03468(19) 0.27248(13) 0.42739(6) 0.0310(5) Uani 1 1 d .
C8 C -0.0760(2) 0.31610(13) 0.42622(6) 0.0341(5) Uani 1 1 d .
C9 C -0.1777(2) 0.28587(14) 0.40376(7) 0.0404(5) Uani 1 1 d .
H9A H -0.2526 0.3133 0.4032 0.048 Uiso 1 1 calc R
C10 C -0.1715(2) 0.21638(15) 0.38214(7) 0.0440(6) Uani 1 1 d .
C11 C -0.0572(2) 0.17873(15) 0.38173(6) 0.0417(6) Uani 1 1 d .
H11A H -0.0502 0.1338 0.3663 0.050 Uiso 1 1 calc R
C12 C 0.0469(2) 0.20614(13) 0.40359(6) 0.0344(5) Uani 1 1 d .
C13 C 0.1715(2) 0.16919(15) 0.39947(7) 0.0430(6) Uani 1 1 d .
H13A H 0.1610 0.1177 0.3874 0.065 Uiso 1 1 calc R
H13B H 0.2147 0.1630 0.4244 0.065 Uiso 1 1 calc R
H13C H 0.2187 0.2033 0.3840 0.065 Uiso 1 1 calc R
C14 C -0.2846(3) 0.18426(18) 0.35898(8) 0.0630(8) Uani 1 1 d .
H14A H -0.2672 0.1793 0.3326 0.095 Uiso 1 1 calc R
H14B H -0.3528 0.2205 0.3609 0.095 Uiso 1 1 calc R
H14C H -0.3057 0.1327 0.3687 0.095 Uiso 1 1 calc R
C15 C -0.0873(2) 0.39551(13) 0.44615(7) 0.0393(5) Uani 1 1 d .
H15A H -0.0351 0.3955 0.4697 0.059 Uiso 1 1 calc R
H15B H -0.1718 0.4039 0.4516 0.059 Uiso 1 1 calc R
H15C H -0.0620 0.4377 0.4298 0.059 Uiso 1 1 calc R
C16 C 0.37788(18) 0.21207(12) 0.52574(6) 0.0303(5) Uani 1 1 d .
C17 C 0.43960(19) 0.14674(13) 0.51135(6) 0.0331(5) Uani 1 1 d .
C18 C 0.4953(2) 0.09208(13) 0.53737(7) 0.0380(5) Uani 1 1 d .
H18A H 0.5360 0.0479 0.5281 0.046 Uiso 1 1 calc R
C19 C 0.4920(2) 0.10149(14) 0.57671(7) 0.0399(5) Uani 1 1 d .
C20 C 0.4403(2) 0.17133(14) 0.58972(7) 0.0419(6) Uani 1 1 d .
H20A H 0.4429 0.1804 0.6160 0.050 Uiso 1 1 calc R
C21 C 0.3847(2) 0.22837(13) 0.56500(6) 0.0364(5) Uani 1 1 d .
C22 C 0.3424(2) 0.30626(15) 0.58162(7) 0.0468(6) Uani 1 1 d .
H22A H 0.2913 0.2952 0.6022 0.070 Uiso 1 1 calc R
H22B H 0.2956 0.3363 0.5620 0.070 Uiso 1 1 calc R
H22C H 0.4133 0.3369 0.5912 0.070 Uiso 1 1 calc R
C23 C 0.5449(2) 0.03864(16) 0.60444(7) 0.0525(7) Uani 1 1 d .
H23A H 0.5709 0.0634 0.6285 0.079 Uiso 1 1 calc R
H23B H 0.6148 0.0134 0.5941 0.079 Uiso 1 1 calc R
H23C H 0.4827 -0.0009 0.6083 0.079 Uiso 1 1 calc R
C24 C 0.4509(2) 0.13588(14) 0.46906(6) 0.0408(5) Uani 1 1 d .
H24A H 0.5238 0.1051 0.4652 0.061 Uiso 1 1 calc R
H24B H 0.4570 0.1874 0.4571 0.061 Uiso 1 1 calc R
H24C H 0.3791 0.1083 0.4578 0.061 Uiso 1 1 calc R
C25 C 0.1634(2) 0.08042(13) 0.54995(6) 0.0348(5) Uani 1 1 d .
H25A H 0.1494 0.1209 0.5674 0.042 Uiso 1 1 calc R
C26 C 0.1918(2) 0.00410(14) 0.56325(7) 0.0404(5) Uani 1 1 d .
H26A H 0.1976 -0.0061 0.5895 0.048 Uiso 1 1 calc R
C27 C 0.2116(2) -0.05700(14) 0.53796(7) 0.0408(5) Uani 1 1 d .
H27A H 0.2315 -0.1082 0.5470 0.049 Uiso 1 1 calc R
C28 C 0.2017(2) -0.04153(14) 0.49904(7) 0.0415(6) Uani 1 1 d .
H28A H 0.2143 -0.0825 0.4817 0.050 Uiso 1 1 calc R
C29 C 0.1729(2) 0.03500(13) 0.48574(6) 0.0368(5) Uani 1 1 d .
H29A H 0.1651 0.0446 0.4595 0.044 Uiso 1 1 calc R
C30 C 0.15542(18) 0.09757(12) 0.51088(6) 0.0296(4) Uani 1 1 d .
C31 C 0.11281(19) 0.17790(12) 0.49563(6) 0.0293(4) Uani 1 1 d .
H31A H 0.0403 0.1716 0.4772 0.035 Uiso 1 1 calc R
C32 C 0.09599(18) 0.24882(12) 0.52111(6) 0.0287(4) Uani 1 1 d .
H32A H 0.1455 0.2426 0.5456 0.034 Uiso 1 1 calc R
C33 C -0.02575(18) 0.28663(12) 0.52694(6) 0.0287(4) Uani 1 1 d .
C34 C -0.03095(19) 0.34870(13) 0.55321(6) 0.0322(5) Uani 1 1 d .
H34A H 0.0422 0.3694 0.5650 0.039 Uiso 1 1 calc R
C35 C -0.1438(2) 0.38032(14) 0.56213(6) 0.0375(5) Uani 1 1 d .
H35A H -0.1459 0.4219 0.5798 0.045 Uiso 1 1 calc R
C36 C -0.2531(2) 0.34978(14) 0.54466(7) 0.0393(5) Uani 1 1 d .
H36A H -0.3289 0.3704 0.5508 0.047 Uiso 1 1 calc R
C37 C -0.2492(2) 0.28874(13) 0.51817(7) 0.0377(5) Uani 1 1 d .
H37A H -0.3226 0.2688 0.5061 0.045 Uiso 1 1 calc R
C38 C -0.13622(19) 0.25700(13) 0.50944(6) 0.0340(5) Uani 1 1 d .
H38A H -0.1345 0.2155 0.4917 0.041 Uiso 1 1 calc R
C39 C -0.22269(19) 0.28780(13) 0.72561(6) 0.0302(4) Uani 1 1 d .
C40 C -0.0295(2) 0.34608(13) 0.75828(6) 0.0342(5) Uani 1 1 d .
C41 C -0.1105(2) 0.40553(14) 0.77746(6) 0.0362(5) Uani 1 1 d .
C42 C -0.2255(2) 0.42677(14) 0.75211(6) 0.0351(5) Uani 1 1 d .
C43 C -0.1534(2) 0.36605(17) 0.81410(7) 0.0495(6) Uani 1 1 d .
H43A H -0.2027 0.3197 0.8072 0.074 Uiso 1 1 calc R
H43B H -0.2019 0.4036 0.8273 0.074 Uiso 1 1 calc R
H43C H -0.0822 0.3503 0.8305 0.074 Uiso 1 1 calc R
C44 C -0.0364(2) 0.48126(15) 0.78786(8) 0.0510(7) Uani 1 1 d .
H44A H -0.0087 0.5048 0.7650 0.077 Uiso 1 1 calc R
H44B H 0.0341 0.4679 0.8051 0.077 Uiso 1 1 calc R
H44C H -0.0879 0.5188 0.8000 0.077 Uiso 1 1 calc R
C45 C -0.39628(19) 0.39086(13) 0.70900(6) 0.0329(5) Uani 1 1 d .
C46 C -0.3912(2) 0.42090(13) 0.67179(6) 0.0374(5) Uani 1 1 d .
C47 C -0.5002(2) 0.44790(14) 0.65255(7) 0.0416(6) Uani 1 1 d .
H47A H -0.4980 0.4667 0.6276 0.050 Uiso 1 1 calc R
C48 C -0.6123(2) 0.44800(14) 0.66918(7) 0.0428(6) Uani 1 1 d .
C49 C -0.6125(2) 0.42164(14) 0.70682(7) 0.0413(5) Uani 1 1 d .
H49A H -0.6869 0.4214 0.7184 0.050 Uiso 1 1 calc R
C50 C -0.5050(2) 0.39546(13) 0.72797(6) 0.0357(5) Uani 1 1 d .
C51 C -0.5077(2) 0.38304(15) 0.77039(7) 0.0427(6) Uani 1 1 d .
H51A H -0.4492 0.3422 0.7787 0.064 Uiso 1 1 calc R
H51B H -0.5894 0.3668 0.7760 0.064 Uiso 1 1 calc R
H51C H -0.4864 0.4322 0.7836 0.064 Uiso 1 1 calc R
C52 C -0.7285(2) 0.48023(17) 0.64777(8) 0.0575(7) Uani 1 1 d .
H52A H -0.7113 0.5316 0.6370 0.086 Uiso 1 1 calc R
H52B H -0.7923 0.4857 0.6651 0.086 Uiso 1 1 calc R
H52C H -0.7556 0.4438 0.6275 0.086 Uiso 1 1 calc R
C53 C -0.2699(2) 0.42952(16) 0.65404(7) 0.0473(6) Uani 1 1 d .
H53A H -0.2820 0.4609 0.6310 0.071 Uiso 1 1 calc R
H53B H -0.2393 0.3774 0.6479 0.071 Uiso 1 1 calc R
H53C H -0.2110 0.4557 0.6718 0.071 Uiso 1 1 calc R
C54 C -0.00812(19) 0.22957(13) 0.72006(6) 0.0319(5) Uani 1 1 d .
C55 C 0.02130(19) 0.16270(13) 0.74330(6) 0.0342(5) Uani 1 1 d .
C56 C 0.0939(2) 0.10318(14) 0.72874(7) 0.0387(5) Uani 1 1 d .
H56A H 0.1115 0.0575 0.7434 0.046 Uiso 1 1 calc R
C57 C 0.1412(2) 0.10912(14) 0.69328(7) 0.0410(5) Uani 1 1 d .
C58 C 0.1191(2) 0.17912(15) 0.67252(7) 0.0402(5) Uani 1 1 d .
H58A H 0.1541 0.1852 0.6493 0.048 Uiso 1 1 calc R
C59 C 0.04614(19) 0.24054(14) 0.68546(6) 0.0358(5) Uani 1 1 d .
C60 C 0.0297(2) 0.31702(15) 0.66289(7) 0.0446(6) Uani 1 1 d .
H60A H 0.0925 0.3206 0.6450 0.067 Uiso 1 1 calc R
H60B H 0.0369 0.3619 0.6801 0.067 Uiso 1 1 calc R
H60C H -0.0506 0.3174 0.6491 0.067 Uiso 1 1 calc R
C61 C 0.2160(3) 0.04170(18) 0.67791(9) 0.0601(7) Uani 1 1 d .
H61A H 0.2501 0.0093 0.6988 0.090 Uiso 1 1 calc R
H61B H 0.2820 0.0636 0.6644 0.090 Uiso 1 1 calc R
H61C H 0.1633 0.0094 0.6607 0.090 Uiso 1 1 calc R
C62 C -0.0166(2) 0.15342(15) 0.78379(6) 0.0432(6) Uani 1 1 d .
H62A H -0.0613 0.2002 0.7907 0.065 Uiso 1 1 calc R
H62B H 0.0560 0.1470 0.8012 0.065 Uiso 1 1 calc R
H62C H -0.0687 0.1071 0.7852 0.065 Uiso 1 1 calc R
C63 C -0.2240(2) 0.20704(14) 0.62795(6) 0.0392(5) Uani 1 1 d .
H63A H -0.2577 0.2566 0.6208 0.047 Uiso 1 1 calc R
C64 C -0.1709(2) 0.16036(15) 0.60100(7) 0.0443(6) Uani 1 1 d .
H64A H -0.1674 0.1795 0.5761 0.053 Uiso 1 1 calc R
C65 C -0.1231(2) 0.08573(15) 0.61062(7) 0.0423(6) Uani 1 1 d .
H65A H -0.0855 0.0550 0.5926 0.051 Uiso 1 1 calc R
C66 C -0.1321(2) 0.05736(14) 0.64748(6) 0.0367(5) Uani 1 1 d .
H66A H -0.1026 0.0064 0.6540 0.044 Uiso 1 1 calc R
C67 C -0.18438(19) 0.10392(13) 0.67478(6) 0.0321(5) Uani 1 1 d .
H67A H -0.1906 0.0838 0.6993 0.038 Uiso 1 1 calc R
C68 C -0.22768(19) 0.18071(13) 0.66564(6) 0.0304(5) Uani 1 1 d .
C69 C -0.28443(19) 0.23281(12) 0.69461(6) 0.0310(5) Uani 1 1 d .
H69A H -0.3648 0.2541 0.6844 0.037 Uiso 1 1 calc R
C70 C -0.2864(2) 0.20919(13) 0.73614(6) 0.0319(5) Uani 1 1 d .
H70A H -0.2252 0.1672 0.7429 0.038 Uiso 1 1 calc R
C71 C -0.4008(2) 0.19732(13) 0.75672(6) 0.0350(5) Uani 1 1 d .
C72 C -0.5192(2) 0.20347(14) 0.73898(7) 0.0422(6) Uani 1 1 d .
H72A H -0.5301 0.2160 0.7130 0.051 Uiso 1 1 calc R
C73 C -0.6220(2) 0.19125(17) 0.75950(8) 0.0533(7) Uani 1 1 d .
H73A H -0.7012 0.1969 0.7474 0.064 Uiso 1 1 calc R
C74 C -0.6075(3) 0.17074(18) 0.79773(8) 0.0579(7) Uani 1 1 d .
H74A H -0.6767 0.1629 0.8114 0.069 Uiso 1 1 calc R
C75 C -0.4901(3) 0.16177(16) 0.81570(8) 0.0528(7) Uani 1 1 d .
H75A H -0.4800 0.1468 0.8414 0.063 Uiso 1 1 calc R
C76 C -0.3874(2) 0.17519(14) 0.79532(7) 0.0419(6) Uani 1 1 d .
H76A H -0.3084 0.1694 0.8075 0.050 Uiso 1 1 calc R

loop_
_atom_site_aniso_label
_atom_site_aniso_U_11
_atom_site_aniso_U_22
_atom_site_aniso_U_33
_atom_site_aniso_U_23
_atom_site_aniso_U_13
_atom_site_aniso_U_12
N1 0.0255(9) 0.0272(9) 0.0353(9) 0.0000(8) -0.0009(7) 0.0028(7)
C1 0.0240(10) 0.0280(10) 0.0294(10) -0.0013(8) -0.0009(8) 0.0044(8)
O1 0.0294(9) 0.0425(10) 0.0761(12) 0.0087(9) -0.0054(8) -0.0030(7)
N2 0.0298(9) 0.0282(9) 0.0282(9) 0.0003(7) -0.0017(7) 0.0004(7)
C2 0.0287(11) 0.0314(11) 0.0420(12) -0.0011(10) 0.0022(9) 0.0031(9)
O2 0.0513(10) 0.0423(9) 0.0391(9) 0.0108(8) -0.0021(7) -0.0030(8)
N3 0.0308(9) 0.0319(9) 0.0295(9) -0.0023(8) 0.0014(7) -0.0009(7)
O3 0.0346(9) 0.0517(10) 0.0524(10) -0.0123(8) -0.0038(7) -0.0002(8)
C3 0.0322(11) 0.0285(11) 0.0397(12) 0.0023(9) 0.0035(9) 0.0019(9)
N4 0.0329(9) 0.0311(9) 0.0321(9) -0.0043(8) -0.0007(7) 0.0005(7)
O4 0.0472(10) 0.0368(9) 0.0483(10) -0.0116(8) -0.0027(8) 0.0051(7)
C4 0.0343(11) 0.0286(11) 0.0352(12) 0.0010(9) 0.0046(9) 0.0033(9)
C5 0.0392(13) 0.0376(13) 0.0537(15) 0.0033(11) 0.0063(11) -0.0025(10)
C6 0.0372(12) 0.0316(12) 0.0434(13) -0.0016(10) 0.0009(10) 0.0042(9)
C7 0.0337(11) 0.0331(11) 0.0253(10) 0.0030(9) -0.0024(8) -0.0004(9)
C8 0.0358(12) 0.0355(12) 0.0302(11) 0.0045(9) -0.0030(9) 0.0027(9)
C9 0.0369(12) 0.0418(13) 0.0409(13) 0.0066(11) -0.0068(10) 0.0049(10)
C10 0.0465(14) 0.0462(14) 0.0369(13) 0.0063(11) -0.0102(11) -0.0055(11)
C11 0.0547(15) 0.0384(13) 0.0306(12) -0.0018(10) -0.0057(10) -0.0023(11)
C12 0.0428(13) 0.0340(12) 0.0261(10) 0.0004(9) 0.0011(9) 0.0018(10)
C13 0.0515(15) 0.0402(13) 0.0377(13) -0.0055(11) 0.0053(11) 0.0073(11)
C14 0.0603(18) 0.0615(18) 0.0628(18) -0.0040(15) -0.0232(14) -0.0087(14)
C15 0.0401(12) 0.0354(12) 0.0418(13) 0.0013(10) -0.0002(10) 0.0080(10)
C16 0.0254(10) 0.0289(11) 0.0358(11) 0.0010(9) -0.0029(9) 0.0019(8)
C17 0.0272(11) 0.0323(11) 0.0393(12) -0.0004(9) -0.0006(9) 0.0019(9)
C18 0.0338(12) 0.0314(12) 0.0480(14) 0.0009(10) -0.0017(10) 0.0054(9)
C19 0.0364(12) 0.0366(12) 0.0446(13) 0.0032(11) -0.0103(10) 0.0007(10)
C20 0.0439(13) 0.0443(14) 0.0355(12) -0.0024(11) -0.0093(10) -0.0001(11)
C21 0.0308(11) 0.0374(12) 0.0399(12) -0.0061(10) -0.0038(9) 0.0001(9)
C22 0.0487(14) 0.0483(15) 0.0417(13) -0.0128(12) -0.0074(11) 0.0075(11)
C23 0.0564(16) 0.0476(15) 0.0501(15) 0.0068(12) -0.0161(12) 0.0051(12)
C24 0.0420(13) 0.0385(13) 0.0425(13) 0.0012(11) 0.0076(10) 0.0114(10)
C25 0.0401(12) 0.0316(11) 0.0325(11) -0.0015(9) 0.0020(9) 0.0018(9)
C26 0.0482(14) 0.0368(13) 0.0354(12) 0.0048(10) -0.0017(10) 0.0024(10)
C27 0.0446(13) 0.0284(12) 0.0483(14) 0.0055(10) -0.0025(11) 0.0023(10)
C28 0.0523(14) 0.0283(11) 0.0443(14) -0.0063(10) 0.0052(11) 0.0022(10)
C29 0.0472(13) 0.0303(11) 0.0328(12) -0.0019(9) 0.0028(10) -0.0002(10)
C30 0.0278(10) 0.0272(10) 0.0336(11) 0.0006(9) 0.0009(8) -0.0005(8)
C31 0.0296(11) 0.0290(11) 0.0288(10) -0.0012(9) -0.0011(8) 0.0016(8)
C32 0.0285(10) 0.0294(11) 0.0276(10) 0.0005(9) -0.0015(8) 0.0025(8)
C33 0.0299(11) 0.0275(10) 0.0290(10) 0.0048(9) 0.0035(8) 0.0014(8)
C34 0.0315(11) 0.0338(11) 0.0310(11) 0.0002(9) 0.0014(9) 0.0020(9)
C35 0.0405(13) 0.0343(12) 0.0384(12) 0.0004(10) 0.0084(10) 0.0068(10)
C36 0.0329(12) 0.0366(12) 0.0491(14) 0.0073(11) 0.0087(10) 0.0079(10)
C37 0.0297(11) 0.0344(12) 0.0483(13) 0.0064(11) -0.0011(10) -0.0002(9)
C38 0.0333(11) 0.0289(11) 0.0395(12) 0.0015(9) 0.0004(9) 0.0018(9)
C39 0.0303(11) 0.0317(11) 0.0284(10) -0.0015(9) 0.0009(8) -0.0005(9)
C40 0.0333(12) 0.0385(12) 0.0303(11) -0.0001(9) -0.0004(9) -0.0030(9)
C41 0.0369(12) 0.0385(12) 0.0329(11) -0.0071(10) 0.0015(9) -0.0034(10)
C42 0.0354(12) 0.0393(13) 0.0309(11) -0.0057(10) 0.0042(9) -0.0006(10)
C43 0.0509(15) 0.0660(17) 0.0316(12) -0.0003(12) 0.0026(11) 0.0026(13)
C44 0.0443(14) 0.0491(15) 0.0587(16) -0.0208(13) -0.0022(12) -0.0051(12)
C45 0.0334(11) 0.0306(11) 0.0339(11) -0.0045(9) -0.0031(9) 0.0019(9)
C46 0.0458(13) 0.0330(12) 0.0329(12) -0.0045(10) 0.0004(10) 0.0004(10)
C47 0.0532(15) 0.0366(13) 0.0338(12) -0.0019(10) -0.0048(11) 0.0024(11)
C48 0.0449(14) 0.0328(12) 0.0482(14) -0.0054(11) -0.0108(11) 0.0016(10)
C49 0.0344(12) 0.0367(12) 0.0524(15) -0.0086(11) 0.0007(10) -0.0012(10)
C50 0.0364(12) 0.0321(12) 0.0386(12) -0.0068(10) 0.0025(10) -0.0015(9)
C51 0.0408(13) 0.0460(14) 0.0420(13) -0.0053(11) 0.0089(10) -0.0011(11)
C52 0.0513(16) 0.0509(16) 0.0672(18) -0.0021(14) -0.0148(13) 0.0064(13)
C53 0.0540(15) 0.0477(15) 0.0411(13) 0.0063(12) 0.0108(11) 0.0062(12)
C54 0.0272(10) 0.0354(12) 0.0328(11) -0.0045(9) 0.0011(8) -0.0017(9)
C55 0.0301(11) 0.0359(12) 0.0356(12) -0.0014(10) -0.0041(9) -0.0025(9)
C56 0.0344(12) 0.0343(12) 0.0459(13) -0.0018(10) -0.0072(10) -0.0009(10)
C57 0.0299(11) 0.0439(14) 0.0481(14) -0.0103(11) -0.0026(10) 0.0032(10)
C58 0.0315(12) 0.0511(14) 0.0382(12) -0.0074(11) 0.0043(10) 0.0002(10)
C59 0.0310(11) 0.0395(12) 0.0366(12) -0.0023(10) 0.0015(9) -0.0041(9)
C60 0.0473(14) 0.0451(14) 0.0429(13) 0.0051(11) 0.0128(11) -0.0040(11)
C61 0.0522(16) 0.0605(18) 0.0673(18) -0.0111(15) 0.0029(14) 0.0177(14)
C62 0.0443(14) 0.0459(14) 0.0384(13) 0.0057(11) -0.0032(10) 0.0003(11)
C63 0.0531(14) 0.0329(12) 0.0313(12) 0.0022(10) 0.0016(10) -0.0018(10)
C64 0.0621(16) 0.0427(14) 0.0294(12) -0.0006(10) 0.0105(11) -0.0066(12)
C65 0.0454(14) 0.0447(14) 0.0375(13) -0.0119(11) 0.0079(10) -0.0036(11)
C66 0.0375(12) 0.0315(12) 0.0404(13) -0.0054(10) -0.0004(10) -0.0004(9)
C67 0.0354(11) 0.0320(11) 0.0283(10) 0.0001(9) -0.0006(9) -0.0040(9)
C68 0.0316(11) 0.0303(11) 0.0290(11) -0.0029(9) 0.0005(9) -0.0030(9)
C69 0.0336(11) 0.0302(11) 0.0285(11) -0.0021(9) -0.0011(9) -0.0019(9)
C70 0.0358(11) 0.0300(11) 0.0300(11) -0.0004(9) 0.0041(9) -0.0023(9)
C71 0.0377(12) 0.0319(11) 0.0358(12) -0.0051(10) 0.0053(10) -0.0068(9)
C72 0.0405(13) 0.0450(14) 0.0409(13) -0.0073(11) 0.0018(10) -0.0090(11)
C73 0.0384(14) 0.0636(18) 0.0584(17) -0.0136(14) 0.0070(12) -0.0159(12)
C74 0.0512(16) 0.0697(19) 0.0556(17) -0.0120(15) 0.0223(13) -0.0218(14)
C75 0.0618(17) 0.0569(17) 0.0417(14) -0.0021(12) 0.0173(12) -0.0159(13)
C76 0.0455(14) 0.0437(13) 0.0372(12) -0.0028(11) 0.0070(10) -0.0090(11)

loop_
_atom_type_symbol
_atom_type_description
_atom_type_scat_dispersion_real
_atom_type_scat_dispersion_imag
_atom_type_scat_source
C C 0.0033 0.0016 'International Tables Vol C Tables 4.2.6.8 and 6.1.1.4'
H H 0.0000 0.0000 'International Tables Vol C Tables 4.2.6.8 and 6.1.1.4'
N N 0.0061 0.0033 'International Tables Vol C Tables 4.2.6.8 and 6.1.1.4'
O O 0.0106 0.0060 'International Tables Vol C Tables 4.2.6.8 and 6.1.1.4'

loop_
_geom_angle_atom_site_label_1
_geom_angle_atom_site_label_2
_geom_angle_atom_site_label_3
_geom_angle
C2 N1 C16 115.71(16)
C2 N1 C1 122.27(16)
C16 N1 C1 120.37(16)
N1 C1 N2 111.52(16)
N1 C1 C31 121.99(16)
N2 C1 C31 116.90(16)
N1 C1 C32 116.54(16)
N2 C1 C32 122.21(16)
C31 C1 C32 58.67(13)
C4 N2 C7 116.11(16)
C4 N2 C1 122.24(17)
C7 N2 C1 121.63(16)
O1 C2 N1 121.3(2)
O1 C2 C3 121.3(2)
N1 C2 C3 117.40(18)
C40 N3 C54 114.80(17)
C40 N3 C39 123.28(17)
C54 N3 C39 120.89(16)
C4 C3 C2 112.09(18)
C4 C3 C5 110.02(18)
C2 C3 C5 109.35(18)
C4 C3 C6 107.71(17)
C2 C3 C6 106.82(18)
C5 C3 C6 110.80(18)
C42 N4 C45 113.49(17)
C42 N4 C39 122.71(17)
C45 N4 C39 123.51(16)
O2 C4 N2 121.3(2)
O2 C4 C3 121.57(19)
N2 C4 C3 117.12(18)
C3 C5 H5A 109.5
C3 C5 H5B 109.5
H5A C5 H5B 109.5
C3 C5 H5C 109.5
H5A C5 H5C 109.5
H5B C5 H5C 109.5
C3 C6 H6A 109.5
C3 C6 H6B 109.5
H6A C6 H6B 109.5
C3 C6 H6C 109.5
H6A C6 H6C 109.5
H6B C6 H6C 109.5
C12 C7 C8 121.05(19)
C12 C7 N2 118.95(18)
C8 C7 N2 119.92(18)
C9 C8 C7 117.6(2)
C9 C8 C15 119.3(2)
C7 C8 C15 122.97(19)
C10 C9 C8 122.6(2)
C10 C9 H9A 118.7
C8 C9 H9A 118.7
C11 C10 C9 117.7(2)
C11 C10 C14 121.2(2)
C9 C10 C14 121.0(2)
C12 C11 C10 122.0(2)
C12 C11 H11A 119.0
C10 C11 H11A 119.0
C11 C12 C7 118.6(2)
C11 C12 C13 120.6(2)
C7 C12 C13 120.7(2)
C12 C13 H13A 109.5
C12 C13 H13B 109.5
H13A C13 H13B 109.5
C12 C13 H13C 109.5
H13A C13 H13C 109.5
H13B C13 H13C 109.5
C10 C14 H14A 109.5
C10 C14 H14B 109.5
H14A C14 H14B 109.5
C10 C14 H14C 109.5
H14A C14 H14C 109.5
H14B C14 H14C 109.5
C8 C15 H15A 109.5
C8 C15 H15B 109.5
H15A C15 H15B 109.5
C8 C15 H15C 109.5
H15A C15 H15C 109.5
H15B C15 H15C 109.5
C17 C16 C21 121.22(19)
C17 C16 N1 118.33(18)
C21 C16 N1 120.31(18)
C18 C17 C16 118.2(2)
C18 C17 C24 119.92(19)
C16 C17 C24 121.87(19)
C19 C18 C17 122.0(2)
C19 C18 H18A 119.0
C17 C18 H18A 119.0
C20 C19 C18 117.6(2)
C20 C19 C23 121.1(2)
C18 C19 C23 121.3(2)
C19 C20 C21 122.5(2)
C19 C20 H20A 118.7
C21 C20 H20A 118.7
C20 C21 C16 117.7(2)
C20 C21 C22 118.7(2)
C16 C21 C22 123.5(2)
C21 C22 H22A 109.5
C21 C22 H22B 109.5
H22A C22 H22B 109.5
C21 C22 H22C 109.5
H22A C22 H22C 109.5
H22B C22 H22C 109.5
C19 C23 H23A 109.5
C19 C23 H23B 109.5
H23A C23 H23B 109.5
C19 C23 H23C 109.5
H23A C23 H23C 109.5
H23B C23 H23C 109.5
C17 C24 H24A 109.5
C17 C24 H24B 109.5
H24A C24 H24B 109.5
C17 C24 H24C 109.5
H24A C24 H24C 109.5
H24B C24 H24C 109.5
C26 C25 C30 121.0(2)
C26 C25 H25A 119.5
C30 C25 H25A 119.5
C27 C26 C25 120.5(2)
C27 C26 H26A 119.7
C25 C26 H26A 119.7
C26 C27 C28 119.4(2)
C26 C27 H27A 120.3
C28 C27 H27A 120.3
C27 C28 C29 120.1(2)
C27 C28 H28A 120.0
C29 C28 H28A 120.0
C28 C29 C30 121.3(2)
C28 C29 H29A 119.4
C30 C29 H29A 119.4
C29 C30 C25 117.79(19)
C29 C30 C31 120.02(18)
C25 C30 C31 121.70(18)
C32 C31 C30 122.78(17)
C32 C31 C1 60.89(13)
C30 C31 C1 133.37(17)
C32 C31 H31A 110.2
C30 C31 H31A 110.2
C1 C31 H31A 110.2
C33 C32 C31 124.45(17)
C33 C32 C1 130.91(17)
C31 C32 C1 60.44(13)
C33 C32 H32A 110.7
C31 C32 H32A 110.7
C1 C32 H32A 110.7
C34 C33 C38 118.53(19)
C34 C33 C32 119.31(18)
C38 C33 C32 121.91(19)
C33 C34 C35 121.0(2)
C33 C34 H34A 119.5
C35 C34 H34A 119.5
C36 C35 C34 119.8(2)
C36 C35 H35A 120.1
C34 C35 H35A 120.1
C37 C36 C35 119.8(2)
C37 C36 H36A 120.1
C35 C36 H36A 120.1
C36 C37 C38 120.2(2)
C36 C37 H37A 119.9
C38 C37 H37A 119.9
C37 C38 C33 120.6(2)
C37 C38 H38A 119.7
C33 C38 H38A 119.7
N3 C39 N4 111.43(16)
N3 C39 C69 122.03(17)
N4 C39 C69 116.35(17)
N3 C39 C70 117.38(17)
N4 C39 C70 121.97(17)
C69 C39 C70 58.71(13)
O3 C40 N3 121.1(2)
O3 C40 C41 121.61(19)
N3 C40 C41 117.30(18)
C42 C41 C40 111.87(17)
C42 C41 C44 109.8(2)
C40 C41 C44 109.62(19)
C42 C41 C43 107.37(19)
C40 C41 C43 108.10(19)
C44 C41 C43 110.1(2)
O4 C42 N4 120.9(2)
O4 C42 C41 121.7(2)
N4 C42 C41 117.35(19)
C41 C43 H43A 109.5
C41 C43 H43B 109.5
H43A C43 H43B 109.5
C41 C43 H43C 109.5
H43A C43 H43C 109.5
H43B C43 H43C 109.5
C41 C44 H44A 109.5
C41 C44 H44B 109.5
H44A C44 H44B 109.5
C41 C44 H44C 109.5
H44A C44 H44C 109.5
H44B C44 H44C 109.5
C50 C45 C46 121.2(2)
C50 C45 N4 119.53(19)
C46 C45 N4 118.51(19)
C47 C46 C45 118.2(2)
C47 C46 C53 120.4(2)
C45 C46 C53 121.2(2)
C46 C47 C48 122.4(2)
C46 C47 H47A 118.8
C48 C47 H47A 118.8
C47 C48 C49 117.7(2)
C47 C48 C52 121.0(2)
C49 C48 C52 121.2(2)
C48 C49 C50 122.4(2)
C48 C49 H49A 118.8
C50 C49 H49A 118.8
C49 C50 C45 117.5(2)
C49 C50 C51 119.0(2)
C45 C50 C51 123.0(2)
C50 C51 H51A 109.5
C50 C51 H51B 109.5
H51A C51 H51B 109.5
C50 C51 H51C 109.5
H51A C51 H51C 109.5
H51B C51 H51C 109.5
C48 C52 H52A 109.5
C48 C52 H52B 109.5
H52A C52 H52B 109.5
C48 C52 H52C 109.5
H52A C52 H52C 109.5
H52B C52 H52C 109.5
C46 C53 H53A 109.5
C46 C53 H53B 109.5
H53A C53 H53B 109.5
C46 C53 H53C 109.5
H53A C53 H53C 109.5
H53B C53 H53C 109.5
C59 C54 C55 120.9(2)
C59 C54 N3 118.61(19)
C55 C54 N3 120.25(18)
C56 C55 C54 117.8(2)
C56 C55 C62 118.3(2)
C54 C55 C62 123.9(2)
C57 C56 C55 122.6(2)
C57 C56 H56A 118.7
C55 C56 H56A 118.7
C56 C57 C58 118.0(2)
C56 C57 C61 120.9(2)
C58 C57 C61 121.1(2)
C57 C58 C59 122.0(2)
C57 C58 H58A 119.0
C59 C58 H58A 119.0
C58 C59 C54 118.3(2)
C58 C59 C60 120.1(2)
C54 C59 C60 121.7(2)
C59 C60 H60A 109.5
C59 C60 H60B 109.5
H60A C60 H60B 109.5
C59 C60 H60C 109.5
H60A C60 H60C 109.5
H60B C60 H60C 109.5
C57 C61 H61A 109.5
C57 C61 H61B 109.5
H61A C61 H61B 109.5
C57 C61 H61C 109.5
H61A C61 H61C 109.5
H61B C61 H61C 109.5
C55 C62 H62A 109.5
C55 C62 H62B 109.5
H62A C62 H62B 109.5
C55 C62 H62C 109.5
H62A C62 H62C 109.5
H62B C62 H62C 109.5
C64 C63 C68 120.8(2)
C64 C63 H63A 119.6
C68 C63 H63A 119.6
C65 C64 C63 120.7(2)
C65 C64 H64A 119.7
C63 C64 H64A 119.7
C64 C65 C66 118.9(2)
C64 C65 H65A 120.6
C66 C65 H65A 120.6
C65 C66 C67 120.8(2)
C65 C66 H66A 119.6
C67 C66 H66A 119.6
C66 C67 C68 120.4(2)
C66 C67 H67A 119.8
C68 C67 H67A 119.8
C63 C68 C67 118.2(2)
C63 C68 C69 119.96(19)
C67 C68 C69 121.71(19)
C68 C69 C70 122.45(18)
C68 C69 C39 130.14(18)
C70 C69 C39 60.91(13)
C68 C69 H69A 111.3
C70 C69 H69A 111.3
C39 C69 H69A 111.3
C71 C70 C69 125.13(19)
C71 C70 C39 129.21(18)
C69 C70 C39 60.38(13)
C71 C70 H70A 111.0
C69 C70 H70A 111.0
C39 C70 H70A 111.0
C72 C71 C76 118.3(2)
C72 C71 C70 123.2(2)
C76 C71 C70 118.4(2)
C71 C72 C73 120.7(2)
C71 C72 H72A 119.6
C73 C72 H72A 119.6
C74 C73 C72 120.3(3)
C74 C73 H73A 119.8
C72 C73 H73A 119.8
C73 C74 C75 119.9(2)
C73 C74 H74A 120.0
C75 C74 H74A 120.0
C74 C75 C76 119.7(2)
C74 C75 H75A 120.1
C76 C75 H75A 120.1
C75 C76 C71 120.9(2)
C75 C76 H76A 119.5
C71 C76 H76A 119.5

loop_
_geom_bond_atom_site_label_1
_geom_bond_atom_site_label_2
_geom_bond_distance
N1 C2 1.368(3)
N1 C16 1.457(3)
N1 C1 1.461(2)
C1 N2 1.468(3)
C1 C31 1.528(3)
C1 C32 1.535(3)
O1 C2 1.218(3)
N2 C4 1.370(3)
N2 C7 1.455(3)
C2 C3 1.516(3)
O2 C4 1.224(2)
N3 C40 1.372(3)
N3 C54 1.453(3)
N3 C39 1.466(3)
O3 C40 1.223(3)
C3 C4 1.515(3)
C3 C5 1.527(3)
C3 C6 1.547(3)
N4 C42 1.374(3)
N4 C45 1.456(3)
N4 C39 1.472(3)
O4 C42 1.224(3)
C5 H5A 0.9600
C5 H5B 0.9600
C5 H5C 0.9600
C6 H6A 0.9600
C6 H6B 0.9600
C6 H6C 0.9600
C7 C12 1.397(3)
C7 C8 1.400(3)
C8 C9 1.394(3)
C8 C15 1.506(3)
C9 C10 1.389(3)
C9 H9A 0.9300
C10 C11 1.388(3)
C10 C14 1.512(3)
C11 C12 1.387(3)
C11 H11A 0.9300
C12 C13 1.501(3)
C13 H13A 0.9600
C13 H13B 0.9600
C13 H13C 0.9600
C14 H14A 0.9600
C14 H14B 0.9600
C14 H14C 0.9600
C15 H15A 0.9600
C15 H15B 0.9600
C15 H15C 0.9600
C16 C17 1.393(3)
C16 C21 1.395(3)
C17 C18 1.391(3)
C17 C24 1.504(3)
C18 C19 1.388(3)
C18 H18A 0.9300
C19 C20 1.385(3)
C19 C23 1.510(3)
C20 C21 1.390(3)
C20 H20A 0.9300
C21 C22 1.510(3)
C22 H22A 0.9600
C22 H22B 0.9600
C22 H22C 0.9600
C23 H23A 0.9600
C23 H23B 0.9600
C23 H23C 0.9600
C24 H24A 0.9600
C24 H24B 0.9600
C24 H24C 0.9600
C25 C26 1.382(3)
C25 C30 1.392(3)
C25 H25A 0.9300
C26 C27 1.378(3)
C26 H26A 0.9300
C27 C28 1.381(3)
C27 H27A 0.9300
C28 C29 1.386(3)
C28 H28A 0.9300
C29 C30 1.388(3)
C29 H29A 0.9300
C30 C31 1.501(3)
C31 C32 1.501(3)
C31 H31A 0.9800
C32 C33 1.489(3)
C32 H32A 0.9800
C33 C34 1.389(3)
C33 C38 1.390(3)
C34 C35 1.388(3)
C34 H34A 0.9300
C35 C36 1.385(3)
C35 H35A 0.9300
C36 C37 1.380(3)
C36 H36A 0.9300
C37 C38 1.389(3)
C37 H37A 0.9300
C38 H38A 0.9300
C39 C69 1.532(3)
C39 C70 1.540(3)
C40 C41 1.516(3)
C41 C42 1.512(3)
C41 C44 1.525(3)
C41 C43 1.544(3)
C43 H43A 0.9600
C43 H43B 0.9600
C43 H43C 0.9600
C44 H44A 0.9600
C44 H44B 0.9600
C44 H44C 0.9600
C45 C50 1.398(3)
C45 C46 1.399(3)
C46 C47 1.385(3)
C46 C53 1.503(3)
C47 C48 1.387(3)
C47 H47A 0.9300
C48 C49 1.388(3)
C48 C52 1.510(3)
C49 C50 1.398(3)
C49 H49A 0.9300
C50 C51 1.500(3)
C51 H51A 0.9600
C51 H51B 0.9600
C51 H51C 0.9600
C52 H52A 0.9600
C52 H52B 0.9600
C52 H52C 0.9600
C53 H53A 0.9600
C53 H53B 0.9600
C53 H53C 0.9600
C54 C59 1.398(3)
C54 C55 1.402(3)
C55 C56 1.388(3)
C55 C62 1.513(3)
C56 C57 1.382(3)
C56 H56A 0.9300
C57 C58 1.386(3)
C57 C61 1.509(3)
C58 C59 1.391(3)
C58 H58A 0.9300
C59 C60 1.504(3)
C60 H60A 0.9600
C60 H60B 0.9600
C60 H60C 0.9600
C61 H61A 0.9600
C61 H61B 0.9600
C61 H61C 0.9600
C62 H62A 0.9600
C62 H62B 0.9600
C62 H62C 0.9600
C63 C64 1.383(3)
C63 C68 1.393(3)
C63 H63A 0.9300
C64 C65 1.380(3)
C64 H64A 0.9300
C65 C66 1.383(3)
C65 H65A 0.9300
C66 C67 1.386(3)
C66 H66A 0.9300
C67 C68 1.393(3)
C67 H67A 0.9300
C68 C69 1.503(3)
C69 C70 1.506(3)
C69 H69A 0.9800
C70 C71 1.494(3)
C70 H70A 0.9800
C71 C72 1.383(3)
C71 C76 1.396(3)
C72 C73 1.386(3)
C72 H72A 0.9300
C73 C74 1.377(4)
C73 H73A 0.9300
C74 C75 1.380(4)
C74 H74A 0.9300
C75 C76 1.386(3)
C75 H75A 0.9300
C76 H76A 0.9300
